data_2200592
loop_
_publ_author_name
'Janet M. S. Skakle'
'Mhairi Wilson'
'J\"org Feldmann'

_publ_section_title
;
Dipotassium carbonate sesquihydrate: rerefinement against
new intensity data
;
_journal_name_full 'Acta Crystallographica, Section E'
_journal_page_first i94
_journal_page_last i97
_journal_paper_doi 10.1107/S1600536801016312
_journal_volume 57
_journal_year 2001
_chemical_formula_iupac 'K2 (C O3), 1.5 H2 O'
_chemical_formula_moiety 'K2, C O3, 1.5(H2 O)'
_chemical_formula_sum 'C H3 K2 O4.5'
_chemical_formula_weight 155.23
_space_group_IT_number 15
_symmetry_cell_setting monoclinic
_symmetry_space_group_name_Hall '-C 2yc'
_symmetry_space_group_name_H-M 'C 1 2/c 1'
_cell_angle_alpha 90.00
_cell_angle_beta 120.7690(10)
_cell_angle_gamma 90.00
_cell_formula_units_Z 8
_cell_length_a 11.8175(6)
_cell_length_b 13.7466(7)
_cell_length_c 7.1093(4)
_cell_measurement_temperature 298(2)
_cell_volume 992.34(9)
_diffrn_ambient_temperature 298(2)
_exptl_crystal_density_diffrn 2.212
_cod_depositor_comments
;

2017-04-24
Z value and formula fixed to values more according to usual
chemical conventions.                 miguel
;
_cod_original_formula_sum 'C2 H6 K4 O9'
_cod_original_formula_weight 330.47
_cod_original_formula_moiety 'K4, 2(CO3), 3(H2O)'
_cod_original_formula_units_Z 4
_cod_original_sg_symbol_H-M 'C 2/c'
_cod_database_code 2200592

loop_
_symmetry_equiv_pos_as_xyz
'x, y, z'
'-x, y, -z+1/2'
'x+1/2, y+1/2, z'
'-x+1/2, y+1/2, -z+1/2'
'-x, -y, -z'
'x, -y, z-1/2'
'-x+1/2, -y+1/2, -z'
'x+1/2, -y+1/2, z-1/2'

loop_
_atom_site_label
_atom_site_fract_x
_atom_site_fract_y
_atom_site_fract_z
_atom_site_U_iso_or_equiv
_atom_site_adp_type
_atom_site_calc_flag
_atom_site_refinement_flags
_atom_site_occupancy
_atom_site_disorder_assembly
_atom_site_disorder_group
_atom_site_type_symbol
K1 .0000 .38193(3) .2500 .01984(11) Uani d S 1 . . K
K2 .0000 .68676(3) .2500 .02236(11) Uani d S 1 . . K
K3 .35595(3) .349981(19) .45736(4) .02332(10) Uani d . 1 . . K
C1 .19290(10) .17350(8) .15183(18) .01595(19) Uani d . 1 . . C
O1 .10641(8) .22728(7) .15315(13) .02284(18) Uani d . 1 . . O
O2 .29732(8) .15119(6) .33357(15) .02139(18) Uani d . 1 . . O
O3 .17704(10) .14186(7) -.03042(15) .0275(2) Uani d . 1 . . O
O4 .0000 -.00112(14) .2500 .0509(5) Uani d S 1 . . O
H4A -.057(2) -.0344(17) .172(4) .045(6) Uiso d . 1 . . H
O5 .14810(11) .45886(7) .0838(2) .0297(2) Uani d . 1 . . O
H5A .174(2) .5148(18) .133(3) .036(5) Uiso d . 1 . . H
H5B .189(3) .445(2) .046(5) .054(7) Uiso d . 1 . . H

loop_
_atom_site_aniso_label
_atom_site_aniso_U_11
_atom_site_aniso_U_22
_atom_site_aniso_U_33
_atom_site_aniso_U_12
_atom_site_aniso_U_13
_atom_site_aniso_U_23
K1 .01877(16) .02370(18) .01575(16) .000 .00789(12) .000
K2 .02508(18) .02663(19) .01706(17) .000 .01201(14) .000
K3 .02465(15) .02638(16) .01752(15) .00227(8) .00978(11) .00148(8)
C1 .0165(4) .0164(4) .0141(4) -.0008(3) .0073(3) .0002(3)
O1 .0219(4) .0271(4) .0212(4) .0073(3) .0122(3) .0044(3)
O2 .0173(3) .0237(4) .0168(4) .0021(3) .0041(3) .0018(3)
O3 .0314(4) .0335(5) .0177(4) .0014(4) .0127(3) -.0059(3)
O4 .0509(10) .0249(7) .0442(10) .000 .0007(8) .000
O5 .0300(5) .0233(5) .0412(6) -.0019(3) .0221(4) -.0034(4)

loop_
_geom_bond_atom_site_label_1
_geom_bond_atom_site_label_2
_geom_bond_site_symmetry_2
_geom_bond_distance
_geom_bond_publ_flag
K1 O2 7_556 2.7302(9) ?
K1 O2 8_455 2.7302(9) ?
K1 O1 2 2.7315(9) ?
K1 O1 . 2.7315(9) ?
K1 O5 . 2.7737(11) ?
K1 O5 2 2.7737(11) ?
K1 O5 6_566 3.0389(12) ?
K1 O5 5_565 3.0389(12) ?
K2 O1 6_566 2.7395(9) ?
K2 O1 5_565 2.7395(9) ?
K2 O2 4 2.7901(9) ?
K2 O2 3_455 2.7901(9) ?
K2 O5 6_566 2.9074(11) ?
K2 O5 5_565 2.9074(11) ?
K2 O3 6_566 3.0037(11) ?
K2 O3 5_565 3.0037(11) ?
K3 O1 8_556 2.7587(9) ?
K3 O1 7_556 2.7808(9) ?
K3 O4 7_556 2.8141(14) ?
K3 O2 . 2.8457(9) ?
K3 O3 7 2.8577(10) ?
K3 O2 7_556 2.8714(10) ?
K3 O5 . 2.9414(12) ?
K3 O1 . 3.1134(9) ?
C1 O1 . 1.2653(13) ?
C1 O3 . 1.2863(14) ?
C1 O2 . 1.2864(13) ?
O1 K2 5_565 2.7395(9) ?
O1 K3 8_455 2.7588(9) ?
O1 K3 7_556 2.7809(9) ?
O2 K1 7_556 2.7301(9) ?
O2 K2 3_545 2.7901(9) ?
O2 K3 7_556 2.8714(10) ?
O3 K3 7 2.8577(10) ?
O3 K2 5_565 3.0037(11) ?
O3 K2 3_545 3.3372(10) ?
O4 K3 7_556 2.8141(14) ?
O4 K3 8_455 2.8141(14) ?
O4 H4A . .77(2) ?
O5 K2 5_565 2.9074(11) ?
O5 K1 5_565 3.0389(12) ?
O5 H5A . .83(2) ?
O5 H5B . .69(3) ?
